data_4026639
loop_
_publ_author_name
'Wei-Ti Chuang'
'Cheng-Chih Hsieh'
'Chin-Hung Lai'
'Cheng-Hsuan Lai'
'Chun-Wei Shih'
'Kew-Yu Chen'
'Wen-Yi Hung'
'Yu-Hsiang Hsu'
'Pi-Tai Chou'

_publ_section_title
;
 Excited-State Intramolecular Proton Transfer Molecules Bearing o-Hydroxy
 Analogues of Green Fluorescent Protein Chromophore
;
_journal_name_full 'Journal of Organic Chemistry'
_journal_page_first 8189
_journal_page_last 8202
_journal_paper_doi 10.1021/jo2012384
_journal_volume 76
_journal_year 2011
_chemical_formula_sum 'C15 H13 N3 O'
_chemical_formula_weight 251.28
_chemical_name_systematic
; 
 ? 
;
_space_group_IT_number 15
_symmetry_cell_setting monoclinic
_symmetry_space_group_name_Hall '-C 2yc'
_symmetry_space_group_name_H-M 'C 1 2/c 1'
_atom_sites_solution_hydrogens geom
_atom_sites_solution_primary direct
_atom_sites_solution_secondary difmap
_audit_creation_method SHELXL-97
_cell_angle_alpha 90.00
_cell_angle_beta 98.678(3)
_cell_angle_gamma 90.00
_cell_formula_units_Z 8
_cell_length_a 27.454(2)
_cell_length_b 13.7918(12)
_cell_length_c 6.6660(6)
_cell_measurement_reflns_used 225
_cell_measurement_temperature 150(2)
_cell_measurement_theta_max 14.19
_cell_measurement_theta_min 3.41
_cell_volume 2495.1(4)
_computing_cell_refinement 'Bruker SMART'
_computing_data_collection 'Bruker SMART'
_computing_data_reduction 'Bruker SAINT'
_computing_molecular_graphics 'Bruker SHELXTL'
_computing_publication_material 'Bruker SHELXTL'
_computing_structure_refinement 'SHELXL-97 (Sheldrick, 1997)'
_computing_structure_solution 'SHELXS-97 (Sheldrick, 1990)'
_diffrn_ambient_temperature 150(2)
_diffrn_measured_fraction_theta_full 1.000
_diffrn_measured_fraction_theta_max 1.000
_diffrn_measurement_device_type 'CCD area detector'
_diffrn_measurement_method 'phi and omega scans'
_diffrn_radiation_monochromator graphite
_diffrn_radiation_source 'fine-focus sealed tube'
_diffrn_radiation_type MoK\a
_diffrn_radiation_wavelength 0.71073
_diffrn_reflns_av_R_equivalents 0.1283
_diffrn_reflns_av_sigmaI/netI 0.1311
_diffrn_reflns_limit_h_max 32
_diffrn_reflns_limit_h_min -32
_diffrn_reflns_limit_k_max 15
_diffrn_reflns_limit_k_min -16
_diffrn_reflns_limit_l_max 7
_diffrn_reflns_limit_l_min -7
_diffrn_reflns_number 6448
_diffrn_reflns_theta_full 25.00
_diffrn_reflns_theta_max 25.00
_diffrn_reflns_theta_min 1.50
_exptl_absorpt_coefficient_mu 0.087
_exptl_absorpt_correction_T_max 0.9965
_exptl_absorpt_correction_T_min 0.9577
_exptl_absorpt_correction_type none
_exptl_crystal_colour yellow
_exptl_crystal_density_diffrn 1.338
_exptl_crystal_density_meas ?
_exptl_crystal_description needle
_exptl_crystal_F_000 1056
_exptl_crystal_size_max 0.50
_exptl_crystal_size_mid 0.08
_exptl_crystal_size_min 0.04
_refine_diff_density_max 0.613
_refine_diff_density_min -0.522
_refine_diff_density_rms 0.234
_refine_ls_extinction_coef 0.034(4)
_refine_ls_extinction_expression Fc^*^=kFc[1+0.001xFc^2^\l^3^/sin(2\q)]^-1/4^
_refine_ls_extinction_method SHELXL
_refine_ls_goodness_of_fit_ref 1.032
_refine_ls_hydrogen_treatment constr
_refine_ls_matrix_type full
_refine_ls_number_parameters 174
_refine_ls_number_reflns 2193
_refine_ls_number_restraints 0
_refine_ls_restrained_S_all 1.032
_refine_ls_R_factor_all 0.2360
_refine_ls_R_factor_gt 0.1095
_refine_ls_shift/su_max 0.000
_refine_ls_shift/su_mean 0.000
_refine_ls_structure_factor_coef Fsqd
_refine_ls_weighting_details 'calc w=1/[\s^2^(Fo^2^)+(0.1314P)^2^+0.0000P] where P=(Fo^2^+2Fc^2^)/3'
_refine_ls_weighting_scheme calc
_refine_ls_wR_factor_gt 0.2136
_refine_ls_wR_factor_ref 0.2988
_reflns_number_gt 902
_reflns_number_total 2193
_reflns_threshold_expression >2sigma(I)
_cod_data_source_file jo2012384_si_007.cif
_cod_data_source_block ic12698
_cod_depositor_comments
;
The following automatic conversions were performed:

'_exptl_crystal_density_meas' value 'not_measured' was changed to '?'
- the value is perceived as not measured.

Automatic conversion script
Id: cif_fix_values 3008 2015-01-20 13:52:24Z robertas 
;
_cod_database_code 4026639

loop_
_symmetry_equiv_pos_as_xyz
'x, y, z'
'-x, y, -z+1/2'
'x+1/2, y+1/2, z'
'-x+1/2, y+1/2, -z+1/2'
'-x, -y, -z'
'x, -y, z-1/2'
'-x+1/2, -y+1/2, -z'
'x+1/2, -y+1/2, z-1/2'

loop_
_atom_site_label
_atom_site_type_symbol
_atom_site_fract_x
_atom_site_fract_y
_atom_site_fract_z
_atom_site_U_iso_or_equiv
_atom_site_adp_type
_atom_site_occupancy
_atom_site_symmetry_multiplicity
_atom_site_calc_flag
_atom_site_refinement_flags
O1 O 0.19210(19) 0.6406(3) 0.0884(6) 0.0810(17) Uani 1 1 d .
N1 N 0.1149(3) 0.6340(4) -0.2153(8) 0.083(2) Uani 1 1 d .
H1 H 0.1310 0.6492 -0.0951 0.100 Uiso 1 1 calc R
N2 N 0.2753(3) 0.6052(3) -0.2635(7) 0.0719(18) Uani 1 1 d .
N3 N 0.2751(3) 0.6319(3) 0.0688(7) 0.0713(19) Uani 1 1 d .
C1 C 0.0651(4) 0.6347(5) -0.2672(11) 0.091(3) Uani 1 1 d .
H1A H 0.0418 0.6499 -0.1799 0.109 Uiso 1 1 calc R
C2 C 0.0545(3) 0.6094(5) -0.4678(10) 0.082(2) Uani 1 1 d .
H2 H 0.0225 0.6050 -0.5446 0.098 Uiso 1 1 calc R
C3 C 0.0985(3) 0.5915(4) -0.5396(11) 0.076(2) Uani 1 1 d .
H3 H 0.1021 0.5727 -0.6737 0.092 Uiso 1 1 calc R
C4 C 0.1362(4) 0.6060(4) -0.3797(10) 0.073(2) Uani 1 1 d .
C5 C 0.1872(4) 0.5989(4) -0.3825(10) 0.076(2) Uani 1 1 d .
H5 H 0.1961 0.5848 -0.5118 0.091 Uiso 1 1 calc R
C6 C 0.2265(3) 0.6090(4) -0.2287(10) 0.071(2) Uani 1 1 d .
C7 C 0.2262(4) 0.6278(4) -0.0114(10) 0.078(2) Uani 1 1 d .
C8 C 0.3028(3) 0.6183(4) -0.0886(10) 0.074(2) Uani 1 1 d .
C9 C 0.3564(4) 0.6241(4) -0.0606(9) 0.072(2) Uani 1 1 d .
C10 C 0.3796(3) 0.6792(4) -0.1940(9) 0.069(2) Uani 1 1 d .
H10 H 0.3603 0.7146 -0.2997 0.083 Uiso 1 1 calc R
C11 C 0.4303(3) 0.6830(5) -0.1740(9) 0.073(2) Uani 1 1 d .
H11 H 0.4455 0.7209 -0.2661 0.088 Uiso 1 1 calc R
C12 C 0.4594(3) 0.6321(4) -0.0211(10) 0.081(2) Uani 1 1 d .
H12 H 0.4944 0.6346 -0.0062 0.097 Uiso 1 1 calc R
C13 C 0.4357(4) 0.5775(5) 0.1089(10) 0.090(3) Uani 1 1 d .
H13 H 0.4551 0.5423 0.2144 0.109 Uiso 1 1 calc R
C14 C 0.3857(4) 0.5719(5) 0.0927(10) 0.086(3) Uani 1 1 d .
H14 H 0.3709 0.5330 0.1845 0.103 Uiso 1 1 calc R
C15 C 0.2928(3) 0.6498(4) 0.2829(8) 0.076(2) Uani 1 1 d .
H15A H 0.2683 0.6877 0.3417 0.115 Uiso 1 1 calc R
H15B H 0.3239 0.6860 0.2963 0.115 Uiso 1 1 calc R
H15C H 0.2983 0.5878 0.3546 0.115 Uiso 1 1 calc R

loop_
_atom_site_aniso_label
_atom_site_aniso_U_11
_atom_site_aniso_U_22
_atom_site_aniso_U_33
_atom_site_aniso_U_23
_atom_site_aniso_U_13
_atom_site_aniso_U_12
O1 0.157(5) 0.054(3) 0.044(3) -0.012(2) 0.052(3) -0.042(3)
N1 0.169(7) 0.043(3) 0.048(4) -0.007(3) 0.049(4) -0.025(4)
N2 0.150(6) 0.047(3) 0.028(3) -0.011(2) 0.044(3) -0.029(3)
N3 0.152(6) 0.042(3) 0.029(3) -0.012(2) 0.043(3) -0.038(4)
C1 0.175(9) 0.051(4) 0.056(5) 0.004(4) 0.048(6) -0.003(6)
C2 0.138(7) 0.057(5) 0.055(5) -0.001(4) 0.026(5) 0.008(4)
C3 0.143(7) 0.042(4) 0.047(4) -0.004(3) 0.027(5) -0.019(4)
C4 0.150(8) 0.038(4) 0.044(4) -0.008(3) 0.053(5) -0.034(4)
C5 0.165(8) 0.039(4) 0.034(4) -0.010(3) 0.048(5) -0.037(4)
C6 0.147(7) 0.040(4) 0.035(4) -0.009(3) 0.045(5) -0.033(4)
C7 0.156(8) 0.045(4) 0.043(4) -0.009(3) 0.043(5) -0.046(5)
C8 0.156(8) 0.038(4) 0.037(4) -0.006(3) 0.048(5) -0.035(4)
C9 0.153(7) 0.039(4) 0.032(4) -0.011(3) 0.043(4) -0.024(4)
C10 0.130(7) 0.039(4) 0.046(4) -0.005(3) 0.040(4) -0.017(4)
C11 0.135(7) 0.047(4) 0.046(4) 0.002(3) 0.041(5) -0.009(4)
C12 0.157(7) 0.046(4) 0.046(4) 0.000(3) 0.035(4) -0.005(4)
C13 0.179(9) 0.050(4) 0.047(4) 0.002(3) 0.032(6) -0.012(6)
C14 0.188(9) 0.041(4) 0.037(4) -0.005(3) 0.046(5) -0.026(5)
C15 0.162(7) 0.046(4) 0.025(3) -0.012(3) 0.029(4) -0.033(4)

loop_
_atom_type_symbol
_atom_type_description
_atom_type_scat_dispersion_real
_atom_type_scat_dispersion_imag
_atom_type_scat_source
C C 0.0033 0.0016 'International Tables Vol C Tables 4.2.6.8 and 6.1.1.4'
H H 0.0000 0.0000 'International Tables Vol C Tables 4.2.6.8 and 6.1.1.4'
N N 0.0061 0.0033 'International Tables Vol C Tables 4.2.6.8 and 6.1.1.4'
O O 0.0106 0.0060 'International Tables Vol C Tables 4.2.6.8 and 6.1.1.4'

loop_
_geom_angle_atom_site_label_1
_geom_angle_atom_site_label_2
_geom_angle_atom_site_label_3
_geom_angle
C1 N1 C4 109.4(7)
C8 N2 C6 106.7(6)
C7 N3 C8 108.3(6)
C7 N3 C15 123.6(5)
C8 N3 C15 128.2(7)
N1 C1 C2 107.7(8)
C1 C2 C3 108.3(8)
C4 C3 C2 107.4(7)
N1 C4 C3 107.2(8)
N1 C4 C5 125.1(8)
C3 C4 C5 127.6(7)
C6 C5 C4 130.7(6)
C5 C6 N2 122.4(6)
C5 C6 C7 128.9(8)
N2 C6 C7 108.6(8)
O1 C7 N3 124.0(6)
O1 C7 C6 132.1(9)
N3 C7 C6 103.9(7)
N2 C8 N3 112.5(7)
N2 C8 C9 124.0(6)
N3 C8 C9 123.4(7)
C10 C9 C14 118.6(8)
C10 C9 C8 119.8(7)
C14 C9 C8 121.5(7)
C11 C10 C9 120.6(7)
C10 C11 C12 120.8(7)
C13 C12 C11 117.5(8)
C14 C13 C12 123.1(8)
C13 C14 C9 119.3(7)

loop_
_geom_bond_atom_site_label_1
_geom_bond_atom_site_label_2
_geom_bond_distance
O1 C7 1.240(8)
N1 C1 1.360(9)
N1 C4 1.373(8)
N2 C8 1.302(8)
N2 C6 1.393(9)
N3 C7 1.370(9)
N3 C8 1.398(8)
N3 C15 1.458(7)
C1 C2 1.370(9)
C2 C3 1.388(9)
C3 C4 1.384(9)
C4 C5 1.407(10)
C5 C6 1.379(9)
C6 C7 1.473(9)
C8 C9 1.459(10)
C9 C10 1.394(9)
C9 C14 1.400(10)
C10 C11 1.380(9)
C11 C12 1.387(9)
C12 C13 1.383(10)
C13 C14 1.362(10)
